data_7716076
loop_
_publ_author_name
'Gao, Zhixia'
'Feng, Qiuyuan'
'Lu, Juanjuan'
'Du, Hong'

_publ_section_title
;
 K<sub>2</sub>MgMoP<sub>2</sub>O<sub>10</sub> and
 K<sub>3</sub>Mg<sub>2</sub>MoP<sub>3</sub>O<sub>14</sub>: two new
 molybdophosphates exhibiting different optical anisotropies induced by
 variable dimensionality of the anion framework.
;
_journal_issue 25
_journal_name_full 'Dalton transactions (Cambridge, England : 2003)'
_journal_page_first 10686
_journal_page_last 10692
_journal_paper_doi 10.1039/d4dt01026d
_journal_volume 53
_journal_year 2024
_chemical_formula_moiety 'K3 Mg2 Mo O14 P3'
_chemical_formula_sum 'K3 Mg2 Mo O14 P3'
_chemical_formula_weight 578.77
_space_group_crystal_system orthorhombic
_space_group_IT_number 62
_space_group_name_Hall '-P 2ac 2n'
_space_group_name_H-M_alt 'P n m a'
_atom_sites_solution_primary dual
_audit_creation_date 2021-04-06
_audit_creation_method
;
Olex2 1.3
(compiled 2020.06.28 svn.raecde09e for OlexSys, GUI svn.r6132)
;
_audit_update_record
;
2024-04-05 deposited with the CCDC.	2024-05-02 downloaded from the CCDC.
;
_cell_angle_alpha 90
_cell_angle_beta 90
_cell_angle_gamma 90
_cell_formula_units_Z 4
_cell_length_a 16.4088(10)
_cell_length_b 15.8303(10)
_cell_length_c 5.4483(5)
_cell_measurement_reflns_used 1906
_cell_measurement_temperature 273.15
_cell_measurement_theta_max 27.35
_cell_measurement_theta_min 2.57
_cell_volume 1415.23(18)
_computing_cell_refinement 'SAINT V8.40A (Bruker, 2019)'
_computing_data_reduction 'SAINT V8.40A (Bruker, 2019)'
_computing_molecular_graphics 'Olex2 1.3 (Dolomanov et al., 2009)'
_computing_publication_material 'Olex2 1.3 (Dolomanov et al., 2009)'
_computing_structure_refinement 'XL  (Sheldrick, 2008)'
_computing_structure_solution 'SHELXT 2018/2 (Sheldrick, 2018)'
_diffrn_ambient_temperature 273.15
_diffrn_measured_fraction_theta_full 0.999
_diffrn_measured_fraction_theta_max 0.998
_diffrn_measurement_device_type 'Bruker APEX-II CCD'
_diffrn_measurement_method '\f and \w scans'
_diffrn_radiation_type MoK\a
_diffrn_radiation_wavelength 0.71073
_diffrn_reflns_av_R_equivalents 0.1215
_diffrn_reflns_av_unetI/netI 0.0784
_diffrn_reflns_Laue_measured_fraction_full 0.999
_diffrn_reflns_Laue_measured_fraction_max 0.998
_diffrn_reflns_limit_h_max 21
_diffrn_reflns_limit_h_min -20
_diffrn_reflns_limit_k_max 20
_diffrn_reflns_limit_k_min -20
_diffrn_reflns_limit_l_max 6
_diffrn_reflns_limit_l_min -7
_diffrn_reflns_number 10032
_diffrn_reflns_point_group_measured_fraction_full 0.999
_diffrn_reflns_point_group_measured_fraction_max 0.998
_diffrn_reflns_theta_full 25.242
_diffrn_reflns_theta_max 27.525
_diffrn_reflns_theta_min 2.482
_diffrn_source_current 1.4
_diffrn_source_power 0.07
_diffrn_source_voltage 50.0
_diffrn_standards_number 0
_exptl_absorpt_coefficient_mu 2.308
_exptl_absorpt_correction_T_max 0.7456
_exptl_absorpt_correction_T_min 0.6150
_exptl_absorpt_correction_type none
_exptl_absorpt_process_details
;
SADABS-2016/2 (Bruker,2016/2) was used for absorption correction.
wR2(int) was 0.1316 before and 0.0921 after correction.
The Ratio of minimum to maximum transmission is 0.8248.
The \l/2 correction factor is Not present.
;
_exptl_crystal_colour colourless
_exptl_crystal_density_diffrn 2.716
_exptl_crystal_description block
_exptl_crystal_F_000 1120
_refine_diff_density_max 0.783
_refine_diff_density_min -1.301
_refine_diff_density_rms 0.182
_refine_ls_extinction_method none
_refine_ls_goodness_of_fit_ref 1.079
_refine_ls_hydrogen_treatment undef
_refine_ls_matrix_type full
_refine_ls_number_parameters 115
_refine_ls_number_reflns 1684
_refine_ls_number_restraints 0
_refine_ls_restrained_S_all 1.079
_refine_ls_R_factor_all 0.0711
_refine_ls_R_factor_gt 0.0466
_refine_ls_shift/su_max 0.000
_refine_ls_shift/su_mean 0.000
_refine_ls_structure_factor_coef Fsqd
_refine_ls_weighting_details 'w=1/[\s^2^(Fo^2^)+(0.0407P)^2^] where P=(Fo^2^+2Fc^2^)/3'
_refine_ls_weighting_scheme calc
_refine_ls_wR_factor_gt 0.1049
_refine_ls_wR_factor_ref 0.1156
_reflns_Friedel_coverage 0.000
_reflns_number_gt 1255
_reflns_number_total 1684
_reflns_threshold_expression 'I > 2\s(I)'
_cod_data_source_file d4dt01026d2.cif
_cod_data_source_block 4
_cod_depositor_comments 'Adding full bibliography for 7716075--7716076.cif.'
_cod_database_code 7716076
_shelx_shelxl_version_number 2016/6
_shelx_space_group_comment
;
The symmetry employed for this shelxl refinement is uniquely defined
by the following loop, which should always be used as a source of
symmetry information in preference to the above space-group names.
They are only intended as comments.
;
_olex2_refinement_description
;
;
_olex2_submission_special_instructions 'No special instructions were received'

loop_
_space_group_symop_operation_xyz
'x, y, z'
'-x+1/2, -y, z+1/2'
'-x, y+1/2, -z'
'x+1/2, -y+1/2, -z+1/2'
'-x, -y, -z'
'x-1/2, y, -z-1/2'
'x, -y-1/2, z'
'-x-1/2, y-1/2, z-1/2'

loop_
_atom_site_label
_atom_site_type_symbol
_atom_site_fract_x
_atom_site_fract_y
_atom_site_fract_z
_atom_site_U_iso_or_equiv
_atom_site_adp_type
_atom_site_occupancy
_atom_site_site_symmetry_order
_atom_site_calc_flag
_atom_site_refinement_flags_posn
_atom_site_refinement_flags_adp
_atom_site_refinement_flags_occupancy
_atom_site_disorder_assembly
_atom_site_disorder_group
Mo1 Mo 0.89552(4) 0.250000 0.68025(13) 0.0158(2) Uani 1 2 d S T P . .
K2 K 0.49379(7) 0.11120(7) 0.2726(2) 0.0219(3) Uani 1 1 d . . . . .
P2 P 0.86164(8) 0.45557(8) 0.7206(3) 0.0147(3) Uani 1 1 d . . . . .
P1 P 0.57151(12) 0.250000 0.7248(4) 0.0175(4) Uani 1 2 d S T P . .
Mg1 Mg 0.65903(10) 0.43825(10) 0.7230(3) 0.0142(4) Uani 1 1 d . . . . .
O1 O 0.4897(3) 0.250000 0.5765(11) 0.0205(12) Uani 1 2 d S T P . .
O8 O 0.8865(2) 0.5152(2) 0.5150(8) 0.0251(9) Uani 1 1 d . . . . .
O9 O 0.8861(2) 0.4934(2) 0.9633(8) 0.0261(9) Uani 1 1 d . . . . .
O7 O 0.7734(2) 0.4329(3) 0.7083(8) 0.0296(10) Uani 1 1 d . . . . .
O6 O 0.9142(2) 0.3740(2) 0.6902(8) 0.0267(10) Uani 1 1 d . . . . .
O3 O 0.6187(2) 0.3283(2) 0.6460(9) 0.0272(10) Uani 1 1 d . . . . .
O4 O 0.8070(3) 0.250000 0.8352(12) 0.0269(14) Uani 1 2 d S T P . .
O2 O 0.5436(5) 0.250000 0.9925(11) 0.0401(17) Uani 1 2 d S T P . .
O5 O 0.8706(4) 0.250000 0.3758(12) 0.0353(15) Uani 1 2 d S T P . .
K1 K 0.71053(18) 0.250000 0.2611(7) 0.0964(13) Uani 1 2 d S T P . .

loop_
_atom_site_aniso_label
_atom_site_aniso_U_11
_atom_site_aniso_U_22
_atom_site_aniso_U_33
_atom_site_aniso_U_23
_atom_site_aniso_U_13
_atom_site_aniso_U_12
Mo1 0.0155(3) 0.0131(3) 0.0187(4) 0.000 -0.0022(3) 0.000
K2 0.0232(6) 0.0201(6) 0.0225(8) -0.0003(5) 0.0001(5) 0.0007(5)
P2 0.0142(6) 0.0134(6) 0.0164(8) 0.0003(5) -0.0007(5) 0.0020(5)
P1 0.0170(10) 0.0139(9) 0.0215(12) 0.000 0.0006(8) 0.000
Mg1 0.0114(8) 0.0122(8) 0.0190(11) -0.0017(7) 0.0004(7) -0.0010(7)
O1 0.014(2) 0.017(3) 0.031(4) 0.000 0.002(2) 0.000
O8 0.026(2) 0.029(2) 0.020(2) 0.0092(17) 0.0001(17) -0.0041(17)
O9 0.030(2) 0.030(2) 0.019(2) -0.0042(17) -0.0037(17) 0.0039(18)
O7 0.017(2) 0.028(2) 0.043(3) 0.0038(19) -0.0004(18) 0.0000(17)
O6 0.021(2) 0.0150(19) 0.044(3) -0.0016(18) 0.0041(18) 0.0052(16)
O3 0.023(2) 0.0154(18) 0.043(3) -0.0012(18) 0.0052(19) -0.0062(16)
O4 0.023(3) 0.020(3) 0.038(4) 0.000 0.002(3) 0.000
O2 0.081(5) 0.022(3) 0.017(4) 0.000 0.009(3) 0.000
O5 0.032(3) 0.051(4) 0.023(4) 0.000 -0.011(3) 0.000
K1 0.0364(15) 0.193(4) 0.060(2) 0.000 0.0136(13) 0.000

loop_
_atom_type_symbol
_atom_type_description
_atom_type_scat_dispersion_real
_atom_type_scat_dispersion_imag
_atom_type_scat_source
K K 0.2009 0.2494 'International Tables Vol C Tables 4.2.6.8 and 6.1.1.4'
Mg Mg 0.0486 0.0363 'International Tables Vol C Tables 4.2.6.8 and 6.1.1.4'
Mo Mo -1.6832 0.6857 'International Tables Vol C Tables 4.2.6.8 and 6.1.1.4'
O O 0.0106 0.0060 'International Tables Vol C Tables 4.2.6.8 and 6.1.1.4'
P P 0.1023 0.0942 'International Tables Vol C Tables 4.2.6.8 and 6.1.1.4'

loop_
_geom_angle_atom_site_label_1
_geom_angle_atom_site_label_2
_geom_angle_atom_site_label_3
_geom_angle
_geom_angle_site_symmetry_1
_geom_angle_site_symmetry_3
_geom_angle_publ_flag
K2 Mo1 K2 65.91(4) 4_556 6_657 ?
K2 Mo1 K2 89.72(3) 6_656 6_657 ?
K2 Mo1 K2 73.40(4) 6_656 4 ?
K2 Mo1 K2 89.72(3) 4 4_556 ?
K2 Mo1 K2 130.19(4) 6_656 4_556 ?
K2 Mo1 K2 130.19(4) 4 6_657 ?
K2 Mo1 K1 86.96(5) 6_656 . ?
K2 Mo1 K1 86.96(5) 4 . ?
P1 Mo1 K2 58.46(4) 6_657 6_657 ?
P1 Mo1 K2 71.73(4) 6_657 4 ?
P1 Mo1 K2 71.73(4) 6_657 6_656 ?
P1 Mo1 K2 58.46(4) 6_657 4_556 ?
P1 Mo1 K1 153.20(7) 6_657 . ?
O1 Mo1 K2 38.41(8) 6_657 4_556 ?
O1 Mo1 K2 95.97(13) 6_657 4 ?
O1 Mo1 K2 38.41(8) 6_657 6_657 ?
O1 Mo1 K2 95.97(13) 6_657 6_656 ?
O1 Mo1 P1 30.47(16) 6_657 6_657 ?
O1 Mo1 K1 176.33(16) 6_657 . ?
O6 Mo1 K2 51.75(13) 7_565 6_657 ?
O6 Mo1 K2 117.09(13) . 6_657 ?
O6 Mo1 K2 51.75(13) . 4_556 ?
O6 Mo1 K2 117.09(13) 7_565 4_556 ?
O6 Mo1 K2 50.23(13) 7_565 6_656 ?
O6 Mo1 K2 122.74(12) 7_565 4 ?
O6 Mo1 K2 50.23(13) . 4 ?
O6 Mo1 K2 122.74(12) . 6_656 ?
O6 Mo1 P1 80.97(11) 7_565 6_657 ?
O6 Mo1 P1 80.97(11) . 6_657 ?
O6 Mo1 O1 82.24(12) 7_565 6_657 ?
O6 Mo1 O1 82.23(12) . 6_657 ?
O6 Mo1 O6 161.9(2) . 7_565 ?
O6 Mo1 K1 98.04(12) 7_565 . ?
O6 Mo1 K1 98.05(12) . . ?
O4 Mo1 K2 135.76(11) . 4 ?
O4 Mo1 K2 135.76(11) . 6_656 ?
O4 Mo1 K2 88.53(18) . 6_657 ?
O4 Mo1 K2 88.53(18) . 4_556 ?
O4 Mo1 P1 139.7(2) . 6_657 ?
O4 Mo1 O1 109.2(3) . 6_657 ?
O4 Mo1 O6 96.89(11) . 7_565 ?
O4 Mo1 O6 96.89(11) . . ?
O4 Mo1 O5 106.3(3) . . ?
O4 Mo1 K1 67.1(2) . . ?
O5 Mo1 K2 144.30(8) . 4_556 ?
O5 Mo1 K2 144.30(8) . 6_657 ?
O5 Mo1 K2 56.86(15) . 4 ?
O5 Mo1 K2 56.86(15) . 6_656 ?
O5 Mo1 P1 114.0(2) . 6_657 ?
O5 Mo1 O1 144.5(3) . 6_657 ?
O5 Mo1 O6 93.64(14) . 7_565 ?
O5 Mo1 O6 93.64(14) . . ?
O5 Mo1 K1 39.2(2) . . ?
K1 Mo1 K2 139.71(3) . 4_556 ?
K1 Mo1 K2 139.71(3) . 6_657 ?
P2 K2 P1 104.72(5) 8_755 . ?
O1 K2 P2 129.78(11) . 8_755 ?
O1 K2 P1 25.08(10) . . ?
O1 K2 O8 137.58(14) . 8_755 ?
O1 K2 O8 143.87(13) . 4_455 ?
O1 K2 O9 98.42(13) . 4_456 ?
O1 K2 O9 108.31(14) . 8_755 ?
O1 K2 O6 51.95(12) . 4_456 ?
O1 K2 O6 117.09(13) . 4_455 ?
O1 K2 O3 50.43(12) . 7_565 ?
O1 K2 O2 73.04(14) . 1_554 ?
O1 K2 O5 64.79(15) . 6_556 ?
O8 K2 P2 83.52(8) 4_455 8_755 ?
O8 K2 P2 25.96(8) 8_755 8_755 ?
O8 K2 P1 163.71(9) 4_455 . ?
O8 K2 P1 115.16(10) 8_755 . ?
O8 K2 O8 78.35(12) 8_755 4_455 ?
O8 K2 O9 50.72(11) 8_755 8_755 ?
O8 K2 O6 140.07(11) 8_755 4_456 ?
O8 K2 O6 106.12(11) 4_455 4_456 ?
O8 K2 O3 91.88(12) 8_755 7_565 ?
O8 K2 O5 87.42(12) 4_455 6_556 ?
O8 K2 O5 134.41(15) 8_755 6_556 ?
O9 K2 P2 25.82(8) 8_755 8_755 ?
O9 K2 P2 93.09(9) 4_456 8_755 ?
O9 K2 P1 84.56(9) 8_755 . ?
O9 K2 P1 103.61(10) 4_456 . ?
O9 K2 O8 98.74(11) 8_755 4_455 ?
O9 K2 O8 61.40(11) 4_456 4_455 ?
O9 K2 O8 111.73(11) 4_456 8_755 ?
O9 K2 O9 82.27(12) 4_456 8_755 ?
O9 K2 O6 89.82(11) 8_755 4_456 ?
O9 K2 O6 47.37(10) 4_456 4_456 ?
O9 K2 O6 102.30(12) 4_456 4_455 ?
O9 K2 O3 60.40(10) 8_755 7_565 ?
O9 K2 O3 105.42(12) 4_456 7_565 ?
O9 K2 O5 173.09(14) 8_755 6_556 ?
O9 K2 O5 98.11(13) 4_456 6_556 ?
O6 K2 P2 114.11(8) 4_456 8_755 ?
O6 K2 P2 107.62(9) 4_455 8_755 ?
O6 K2 P1 57.79(7) 4_456 . ?
O6 K2 P1 136.89(9) 4_455 . ?
O6 K2 O8 48.99(10) 4_455 4_455 ?
O6 K2 O8 85.64(12) 4_455 8_755 ?
O6 K2 O9 132.85(12) 4_455 8_755 ?
O6 K2 O6 127.88(14) 4_455 4_456 ?
O6 K2 O3 150.99(11) 4_455 7_565 ?
O6 K2 O5 53.89(14) 4_455 6_556 ?
O3 K2 P2 79.38(8) 7_565 8_755 ?
O3 K2 P1 25.35(7) 7_565 . ?
O3 K2 O8 157.86(11) 7_565 4_455 ?
O3 K2 O6 68.99(11) 7_565 4_456 ?
O3 K2 O5 113.05(12) 7_565 6_556 ?
O2 K2 P2 108.47(14) 1_554 8_755 ?
O2 K2 P1 77.69(12) 1_554 . ?
O2 K2 O8 87.06(14) 1_554 8_755 ?
O2 K2 O8 113.47(16) 1_554 4_455 ?
O2 K2 O9 120.07(17) 1_554 8_755 ?
O2 K2 O9 157.47(17) 1_554 4_456 ?
O2 K2 O6 65.57(16) 1_554 4_455 ?
O2 K2 O6 123.93(13) 1_554 4_456 ?
O2 K2 O3 85.45(17) 1_554 7_565 ?
O2 K2 O5 59.37(17) 1_554 6_556 ?
O5 K2 P2 160.06(13) 6_556 8_755 ?
O5 K2 P1 88.65(11) 6_556 . ?
O5 K2 O6 85.45(14) 6_556 4_456 ?
K2 P2 K2 74.69(4) 8_766 4_556 ?
K2 P2 K2 96.94(4) 4 4_556 ?
K2 P2 K2 81.75(4) 8_766 4 ?
O8 P2 K2 125.10(16) . 4_556 ?
O8 P2 K2 58.17(16) . 4 ?
O8 P2 K2 55.23(16) . 8_766 ?
O8 P2 O6 106.7(2) . . ?
O9 P2 K2 127.56(17) . 4 ?
O9 P2 K2 57.18(16) . 8_766 ?
O9 P2 K2 45.21(15) . 4_556 ?
O9 P2 O8 109.2(2) . . ?
O9 P2 O6 105.9(2) . . ?
O7 P2 K2 147.81(17) . 8_766 ?
O7 P2 K2 122.55(18) . 4_556 ?
O7 P2 K2 118.61(19) . 4 ?
O7 P2 O8 112.1(2) . . ?
O7 P2 O9 113.1(2) . . ?
O7 P2 O6 109.4(2) . . ?
O6 P2 K2 60.97(17) . 4_556 ?
O6 P2 K2 49.27(17) . 4 ?
O6 P2 K2 102.74(15) . 8_766 ?
Mo1 P1 K2 76.59(5) 6_557 . ?
Mo1 P1 K2 76.59(5) 6_557 7_565 ?
Mo1 P1 K1 142.23(9) 6_557 . ?
Mo1 P1 K1 117.83(8) 6_557 1_556 ?
K2 P1 K2 76.76(6) . 7_565 ?
K2 P1 K1 140.40(3) 7_565 1_556 ?
K2 P1 K1 140.40(3) . 1_556 ?
O1 P1 Mo1 41.2(2) . 6_557 ?
O1 P1 K2 48.11(12) . . ?
O1 P1 K2 48.11(12) . 7_565 ?
O1 P1 K1 101.0(2) . . ?
O1 P1 K1 159.0(2) . 1_556 ?
O3 P1 Mo1 123.35(16) . 6_557 ?
O3 P1 Mo1 123.34(16) 7_565 6_557 ?
O3 P1 K2 58.76(17) 7_565 . ?
O3 P1 K2 119.5(2) . . ?
O3 P1 K2 58.76(17) . 7_565 ?
O3 P1 K2 119.5(2) 7_565 7_565 ?
O3 P1 O1 106.8(2) 7_565 . ?
O3 P1 O1 106.8(2) . . ?
O3 P1 O3 109.0(3) . 7_565 ?
O3 P1 O2 114.9(2) 7_565 . ?
O3 P1 O2 114.9(2) . . ?
O3 P1 K1 56.66(17) . . ?
O3 P1 K1 56.66(17) 7_565 . ?
O3 P1 K1 84.82(19) . 1_556 ?
O3 P1 K1 84.82(19) 7_565 1_556 ?
O2 P1 Mo1 62.4(3) . 6_557 ?
O2 P1 K2 123.8(2) . . ?
O2 P1 K2 123.8(2) . 7_565 ?
O2 P1 O1 103.6(4) . . ?
O2 P1 K1 155.3(3) . . ?
O2 P1 K1 55.4(3) . 1_556 ?
K1 P1 K2 74.02(6) . 7_565 ?
K1 P1 K2 74.02(6) . . ?
K1 P1 K1 99.94(9) . 1_556 ?
K2 Mg1 K2 70.66(4) 3_656 7_565 ?
K2 Mg1 K2 71.97(4) 3_656 7_566 ?
K2 Mg1 K2 87.71(4) 7_565 7_566 ?
K2 Mg1 K1 134.24(7) 3_656 . ?
K2 Mg1 K1 130.14(6) 3_656 1_556 ?
K2 Mg1 K1 116.64(6) 7_565 1_556 ?
K2 Mg1 K1 59.83(5) 7_566 1_556 ?
K2 Mg1 K1 65.39(6) 7_565 . ?
O8 Mg1 K2 56.27(13) 2_665 3_656 ?
O8 Mg1 K2 37.61(12) 2_665 7_566 ?
O8 Mg1 K2 110.15(14) 2_665 7_565 ?
O8 Mg1 O9 104.16(19) 2_665 2_664 ?
O8 Mg1 O3 113.6(2) 2_665 . ?
O8 Mg1 K1 76.94(14) 2_665 1_556 ?
O8 Mg1 K1 153.91(15) 2_665 . ?
O9 Mg1 K2 48.06(13) 2_664 3_656 ?
O9 Mg1 K2 112.80(14) 2_664 7_566 ?
O9 Mg1 K2 50.06(13) 2_664 7_565 ?
O9 Mg1 K1 92.17(14) 2_664 . ?
O9 Mg1 K1 166.47(15) 2_664 1_556 ?
O7 Mg1 K2 135.03(15) . 3_656 ?
O7 Mg1 K2 133.35(16) . 7_565 ?
O7 Mg1 K2 132.85(16) . 7_566 ?
O7 Mg1 O8 116.4(2) . 2_665 ?
O7 Mg1 O9 112.2(2) . 2_664 ?
O7 Mg1 O3 107.23(19) . . ?
O7 Mg1 K1 74.24(15) . . ?
O7 Mg1 K1 78.47(14) . 1_556 ?
O3 Mg1 K2 75.99(14) . 7_566 ?
O3 Mg1 K2 54.08(14) . 7_565 ?
O3 Mg1 K2 116.06(14) . 3_656 ?
O3 Mg1 O9 102.6(2) . 2_664 ?
O3 Mg1 K1 65.34(15) . 1_556 ?
O3 Mg1 K1 41.77(13) . . ?
K1 Mg1 K2 117.16(6) . 7_566 ?
K1 Mg1 K1 82.52(3) . 1_556 ?
Mo1 O1 K2 114.23(13) 6_557 7_565 ?
Mo1 O1 K2 114.23(13) 6_557 . ?
K2 O1 K2 106.0(2) . 7_565 ?
P1 O1 Mo1 108.3(3) . 6_557 ?
P1 O1 K2 106.81(16) . . ?
P1 O1 K2 106.81(16) . 7_565 ?
K2 O8 K2 101.65(12) 8_766 4 ?
P2 O8 K2 97.14(18) . 4 ?
P2 O8 K2 98.8(2) . 8_766 ?
P2 O8 Mg1 138.6(3) . 2_664 ?
Mg1 O8 K2 92.88(17) 2_664 4 ?
Mg1 O8 K2 118.33(17) 2_664 8_766 ?
K2 O9 K2 97.73(12) 4_556 8_766 ?
P2 O9 K2 112.5(2) . 4_556 ?
P2 O9 K2 97.0(2) . 8_766 ?
P2 O9 Mg1 139.9(3) . 2_665 ?
Mg1 O9 K2 99.34(16) 2_665 8_766 ?
Mg1 O9 K2 101.31(17) 2_665 4_556 ?
P2 O7 Mg1 162.8(3) . . ?
Mo1 O6 K2 99.20(16) . 4_556 ?
Mo1 O6 K2 97.36(16) . 4 ?
K2 O6 K2 127.88(14) 4 4_556 ?
P2 O6 Mo1 137.2(2) . . ?
P2 O6 K2 93.87(19) . 4_556 ?
P2 O6 K2 106.2(2) . 4 ?
P1 O3 K2 95.9(2) . 7_565 ?
P1 O3 Mg1 148.9(3) . . ?
P1 O3 K1 96.97(19) . . ?
Mg1 O3 K2 95.38(16) . 7_565 ?
Mg1 O3 K1 111.89(17) . . ?
K1 O3 K2 90.06(15) . 7_565 ?
Mo1 O4 K1 154.5(3) . 1_556 ?
K2 O2 K2 103.5(2) 7_566 1_556 ?
K2 O2 K1 90.05(17) 7_566 1_556 ?
K2 O2 K1 90.05(17) 1_556 1_556 ?
P1 O2 K2 127.44(12) . 7_566 ?
P1 O2 K2 127.44(12) . 1_556 ?
P1 O2 K1 100.7(4) . 1_556 ?
Mo1 O5 K2 95.59(18) . 4 ?
Mo1 O5 K2 95.59(18) . 6_656 ?
Mo1 O5 K1 117.2(3) . . ?
K2 O5 K2 90.53(17) 4 6_656 ?
K1 O5 K2 125.11(14) . 6_656 ?
K1 O5 K2 125.11(14) . 4 ?
Mo1 K1 K2 132.12(7) . 7_565 ?
Mo1 K1 K2 132.12(7) . . ?
Mo1 K1 Mg1 77.88(7) . 7_565 ?
Mo1 K1 Mg1 77.88(7) . . ?
K2 K1 K2 63.41(5) . 7_565 ?
P1 K1 Mo1 164.94(10) 1_554 . ?
P1 K1 Mo1 95.12(9) . . ?
P1 K1 K2 59.23(5) 1_554 . ?
P1 K1 K2 59.23(5) 1_554 7_565 ?
P1 K1 K2 54.47(5) . . ?
P1 K1 K2 54.47(5) . 7_565 ?
P1 K1 P1 99.94(9) . 1_554 ?
P1 K1 Mg1 111.51(6) 1_554 7_565 ?
P1 K1 Mg1 52.41(5) . . ?
P1 K1 Mg1 52.41(5) . 7_565 ?
P1 K1 Mg1 111.51(6) 1_554 . ?
Mg1 K1 K2 101.70(7) . . ?
Mg1 K1 K2 54.41(4) 7_565 . ?
Mg1 K1 K2 101.70(7) 7_565 7_565 ?
Mg1 K1 K2 54.41(4) . 7_565 ?
Mg1 K1 Mg1 96.61(9) 7_565 . ?
O3 K1 Mo1 88.87(12) . . ?
O3 K1 Mo1 88.87(12) 7_565 . ?
O3 K1 K2 76.64(10) 7_565 7_565 ?
O3 K1 K2 46.68(10) 7_565 . ?
O3 K1 K2 46.68(10) . 7_565 ?
O3 K1 K2 76.64(10) . . ?
O3 K1 P1 26.37(8) 7_565 . ?
O3 K1 P1 26.37(8) . . ?
O3 K1 P1 104.67(12) . 1_554 ?
O3 K1 P1 104.67(12) 7_565 1_554 ?
O3 K1 Mg1 75.53(11) 7_565 . ?
O3 K1 Mg1 26.34(8) 7_565 7_565 ?
O3 K1 Mg1 75.53(11) . 7_565 ?
O3 K1 Mg1 26.34(8) . . ?
O3 K1 O3 51.29(16) . 7_565 ?
O3 K1 O2 83.16(15) . 1_554 ?
O3 K1 O2 83.16(15) 7_565 1_554 ?
O4 K1 Mo1 92.65(14) 1_554 . ?
O4 K1 K2 119.46(13) 1_554 7_565 ?
O4 K1 K2 119.46(13) 1_554 . ?
O4 K1 P1 172.23(18) 1_554 . ?
O4 K1 P1 72.29(14) 1_554 1_554 ?
O4 K1 Mg1 129.81(5) 1_554 7_565 ?
O4 K1 Mg1 129.81(5) 1_554 . ?
O4 K1 O3 154.32(8) 1_554 . ?
O4 K1 O3 154.32(8) 1_554 7_565 ?
O4 K1 O2 96.2(2) 1_554 1_554 ?
O2 K1 Mo1 171.16(16) 1_554 . ?
O2 K1 K2 42.00(8) 1_554 . ?
O2 K1 K2 42.00(8) 1_554 7_565 ?
O2 K1 P1 76.04(14) 1_554 . ?
O2 K1 P1 23.90(12) 1_554 1_554 ?
O2 K1 Mg1 96.34(10) 1_554 7_565 ?
O2 K1 Mg1 96.34(10) 1_554 . ?
O5 K1 Mo1 23.57(15) . . ?
O5 K1 K2 145.49(8) . 7_565 ?
O5 K1 K2 145.49(8) . . ?
O5 K1 P1 118.69(19) . . ?
O5 K1 P1 141.37(19) . 1_554 ?
O5 K1 Mg1 93.44(13) . . ?
O5 K1 Mg1 93.44(13) . 7_565 ?
O5 K1 O3 110.02(19) . 7_565 ?
O5 K1 O3 110.02(19) . . ?
O5 K1 O4 69.1(2) . 1_554 ?
O5 K1 O2 165.3(2) . 1_554 ?

loop_
_geom_bond_atom_site_label_1
_geom_bond_atom_site_label_2
_geom_bond_distance
_geom_bond_site_symmetry_2
_geom_bond_publ_flag
Mo1 K2 3.6765(14) 6_656 ?
Mo1 K2 4.0391(14) 4_556 ?
Mo1 K2 3.6765(14) 4 ?
Mo1 K2 4.0391(14) 6_657 ?
Mo1 P1 2.934(2) 6_657 ?
Mo1 O1 2.036(5) 6_657 ?
Mo1 O6 1.987(4) 7_565 ?
Mo1 O6 1.987(4) . ?
Mo1 O4 1.679(6) . ?
Mo1 O5 1.708(6) . ?
Mo1 K1 3.799(4) . ?
K2 P2 3.4319(18) 8_755 ?
K2 P1 3.539(2) . ?
K2 O1 2.752(4) . ?
K2 O8 3.092(4) 4_455 ?
K2 O8 2.853(4) 8_755 ?
K2 O9 2.906(4) 8_755 ?
K2 O9 2.816(4) 4_456 ?
K2 O6 3.213(5) 4_456 ?
K2 O6 2.849(5) 4_455 ?
K2 O3 3.042(5) 7_565 ?
K2 O2 2.797(4) 1_554 ?
K2 O5 3.093(5) 6_556 ?
P2 O8 1.520(4) . ?
P2 O9 1.506(4) . ?
P2 O7 1.493(4) . ?
P2 O6 1.562(4) . ?
P1 O1 1.567(5) . ?
P1 O3 1.523(4) . ?
P1 O3 1.523(4) 7_565 ?
P1 O2 1.529(6) . ?
P1 K1 3.707(4) 1_556 ?
P1 K1 3.404(4) . ?
Mg1 O8 1.906(4) 2_665 ?
Mg1 O9 1.929(4) 2_664 ?
Mg1 O7 1.880(4) . ?
Mg1 O3 1.909(4) . ?
Mg1 K1 3.991(3) . ?
Mg1 K1 4.265(3) 1_556 ?
O3 K1 2.865(5) . ?
O4 K1 2.809(7) 1_556 ?
O2 K1 3.105(8) 1_556 ?
O5 K1 2.700(7) . ?

loop_
_geom_torsion_atom_site_label_1
_geom_torsion_atom_site_label_2
_geom_torsion_atom_site_label_3
_geom_torsion_atom_site_label_4
_geom_torsion
_geom_torsion_site_symmetry_1
_geom_torsion_site_symmetry_2
_geom_torsion_site_symmetry_3
_geom_torsion_site_symmetry_4
_geom_torsion_publ_flag
Mo1 P1 O1 K2 -123.48(15) 6_557 . . . ?
Mo1 P1 O1 K2 123.48(15) 6_557 . . 7_565 ?
Mo1 P1 O3 K2 -43.6(2) 6_557 . . 7_565 ?
Mo1 P1 O3 Mg1 67.1(6) 6_557 . . . ?
Mo1 P1 O3 K1 -134.41(14) 6_557 . . . ?
Mo1 P1 O2 K2 81.6(4) 6_557 . . 1_556 ?
Mo1 P1 O2 K2 -81.6(4) 6_557 . . 7_566 ?
Mo1 P1 O2 K1 180.000(1) 6_557 . . 1_556 ?
K2 Mo1 O4 K1 -121.05(19) 4 . . 1_556 ?
K2 Mo1 O4 K1 -32.969(18) 4_556 . . 1_556 ?
K2 Mo1 O4 K1 32.969(19) 6_657 . . 1_556 ?
K2 Mo1 O4 K1 121.05(19) 6_656 . . 1_556 ?
K2 Mo1 O5 K2 114.34(19) 4_556 . . 6_656 ?
K2 Mo1 O5 K2 -114.34(19) 6_657 . . 4 ?
K2 Mo1 O5 K2 -23.3(4) 6_657 . . 6_656 ?
K2 Mo1 O5 K2 23.3(4) 4_556 . . 4 ?
K2 Mo1 O5 K2 91.1(2) 4 . . 6_656 ?
K2 Mo1 O5 K2 -91.1(2) 6_656 . . 4 ?
K2 Mo1 O5 K1 134.46(10) 6_656 . . . ?
K2 Mo1 O5 K1 -134.46(10) 4 . . . ?
K2 Mo1 O5 K1 -111.2(3) 4_556 . . . ?
K2 Mo1 O5 K1 111.2(3) 6_657 . . . ?
K2 P2 O8 K2 -103.03(15) 4 . . 8_766 ?
K2 P2 O8 K2 103.03(15) 8_766 . . 4 ?
K2 P2 O8 K2 -28.2(2) 4_556 . . 8_766 ?
K2 P2 O8 K2 74.78(18) 4_556 . . 4 ?
K2 P2 O8 Mg1 177.4(3) 4_556 . . 2_664 ?
K2 P2 O8 Mg1 102.6(4) 4 . . 2_664 ?
K2 P2 O8 Mg1 -154.4(5) 8_766 . . 2_664 ?
K2 P2 O9 K2 44.7(2) 4 . . 8_766 ?
K2 P2 O9 K2 101.4(2) 4_556 . . 8_766 ?
K2 P2 O9 K2 -56.7(3) 4 . . 4_556 ?
K2 P2 O9 K2 -101.4(2) 8_766 . . 4_556 ?
K2 P2 O9 Mg1 -145.1(5) 4_556 . . 2_665 ?
K2 P2 O9 Mg1 158.2(3) 4 . . 2_665 ?
K2 P2 O9 Mg1 113.5(4) 8_766 . . 2_665 ?
K2 P2 O7 Mg1 -135.9(10) 4 . . . ?
K2 P2 O7 Mg1 -11.9(14) 8_766 . . . ?
K2 P2 O7 Mg1 103.3(10) 4_556 . . . ?
K2 P2 O6 Mo1 172.2(3) 8_766 . . . ?
K2 P2 O6 Mo1 108.0(4) 4_556 . . . ?
K2 P2 O6 Mo1 -120.7(5) 4 . . . ?
K2 P2 O6 K2 -131.33(19) 4_556 . . 4 ?
K2 P2 O6 K2 131.33(19) 4 . . 4_556 ?
K2 P2 O6 K2 64.21(12) 8_766 . . 4_556 ?
K2 P2 O6 K2 -67.12(16) 8_766 . . 4 ?
K2 P1 O1 Mo1 -123.48(15) 7_565 . . 6_557 ?
K2 P1 O1 Mo1 123.48(15) . . . 6_557 ?
K2 P1 O1 K2 113.0(3) 7_565 . . . ?
K2 P1 O1 K2 -113.0(3) . . . 7_565 ?
K2 P1 O3 K2 49.42(17) . . . 7_565 ?
K2 P1 O3 Mg1 160.1(4) . . . . ?
K2 P1 O3 Mg1 110.7(5) 7_565 . . . ?
K2 P1 O3 K1 -90.79(18) 7_565 . . . ?
K2 P1 O3 K1 -41.4(2) . . . . ?
K2 P1 O2 K2 33.3(6) . . . 1_556 ?
K2 P1 O2 K2 130.0(3) 7_565 . . 1_556 ?
K2 P1 O2 K2 -130.0(3) . . . 7_566 ?
K2 P1 O2 K2 -33.3(6) 7_565 . . 7_566 ?
K2 P1 O2 K1 131.65(16) . . . 1_556 ?
K2 P1 O2 K1 -131.65(16) 7_565 . . 1_556 ?
K2 Mg1 O7 P2 126.2(10) 7_565 . . . ?
K2 Mg1 O7 P2 18.7(12) 3_656 . . . ?
K2 Mg1 O7 P2 -90.7(11) 7_566 . . . ?
P1 Mo1 O4 K1 0.000(2) 6_657 . . 1_556 ?
P1 Mo1 O5 K2 45.54(10) 6_657 . . 6_656 ?
P1 Mo1 O5 K2 -45.54(10) 6_657 . . 4 ?
P1 Mo1 O5 K1 180.0 6_657 . . . ?
O1 Mo1 O4 K1 0.000(1) 6_657 . . 1_556 ?
O1 Mo1 O5 K2 -45.54(10) 6_657 . . 4 ?
O1 Mo1 O5 K2 45.54(10) 6_657 . . 6_656 ?
O1 Mo1 O5 K1 180.000(0) 6_657 . . . ?
O1 P1 O3 K2 -1.5(2) . . . 7_565 ?
O1 P1 O3 Mg1 109.2(5) . . . . ?
O1 P1 O3 K1 -92.3(2) . . . . ?
O1 P1 O2 K2 -81.6(4) . . . 7_566 ?
O1 P1 O2 K2 81.6(4) . . . 1_556 ?
O1 P1 O2 K1 180.000(1) . . . 1_556 ?
O8 P2 O9 K2 -120.8(2) . . . 4_556 ?
O8 P2 O9 K2 -19.4(2) . . . 8_766 ?
O8 P2 O9 Mg1 94.1(4) . . . 2_665 ?
O8 P2 O7 Mg1 -71.2(11) . . . . ?
O8 P2 O6 Mo1 -130.6(4) . . . . ?
O8 P2 O6 K2 -10.0(3) . . . 4 ?
O8 P2 O6 K2 121.34(19) . . . 4_556 ?
O8 Mg1 O7 P2 -48.9(11) 2_665 . . . ?
O9 P2 O8 K2 122.93(19) . . . 4 ?
O9 P2 O8 K2 19.9(2) . . . 8_766 ?
O9 P2 O8 Mg1 -134.4(4) . . . 2_664 ?
O9 P2 O7 Mg1 52.8(11) . . . . ?
O9 P2 O6 Mo1 113.1(4) . . . . ?
O9 P2 O6 K2 5.1(2) . . . 4_556 ?
O9 P2 O6 K2 -126.2(2) . . . 4 ?
O9 Mg1 O7 P2 70.8(11) 2_664 . . . ?
O7 P2 O8 K2 146.1(2) . . . 8_766 ?
O7 P2 O8 K2 -110.9(2) . . . 4 ?
O7 P2 O8 Mg1 -8.3(5) . . . 2_664 ?
O7 P2 O9 K2 -145.03(19) . . . 8_766 ?
O7 P2 O9 K2 113.6(2) . . . 4_556 ?
O7 P2 O9 Mg1 -31.5(5) . . . 2_665 ?
O7 P2 O6 Mo1 -9.2(5) . . . . ?
O7 P2 O6 K2 -117.2(2) . . . 4_556 ?
O7 P2 O6 K2 111.5(2) . . . 4 ?
O6 Mo1 O4 K1 -84.14(13) . . . 1_556 ?
O6 Mo1 O4 K1 84.14(13) 7_565 . . 1_556 ?
O6 Mo1 O5 K2 36.19(16) . . . 4 ?
O6 Mo1 O5 K2 127.27(14) . . . 6_656 ?
O6 Mo1 O5 K2 -36.19(16) 7_565 . . 6_656 ?
O6 Mo1 O5 K2 -127.27(14) 7_565 . . 4 ?
O6 Mo1 O5 K1 -98.27(11) . . . . ?
O6 Mo1 O5 K1 98.27(11) 7_565 . . . ?
O6 P2 O8 K2 -94.1(2) . . . 8_766 ?
O6 P2 O8 K2 8.9(2) . . . 4 ?
O6 P2 O8 Mg1 111.5(4) . . . 2_664 ?
O6 P2 O9 K2 95.1(2) . . . 8_766 ?
O6 P2 O9 K2 -6.3(3) . . . 4_556 ?
O6 P2 O9 Mg1 -151.4(4) . . . 2_665 ?
O6 P2 O7 Mg1 170.6(10) . . . . ?
O3 P1 O1 Mo1 -121.7(2) . . . 6_557 ?
O3 P1 O1 Mo1 121.7(2) 7_565 . . 6_557 ?
O3 P1 O1 K2 -114.8(2) 7_565 . . 7_565 ?
O3 P1 O1 K2 114.8(2) . . . . ?
O3 P1 O1 K2 1.7(3) . . . 7_565 ?
O3 P1 O1 K2 -1.7(3) 7_565 . . . ?
O3 P1 O3 K2 113.6(2) 7_565 . . 7_565 ?
O3 P1 O3 Mg1 -135.7(4) 7_565 . . . ?
O3 P1 O3 K1 22.8(4) 7_565 . . . ?
O3 P1 O2 K2 -34.6(6) 7_565 . . 1_556 ?
O3 P1 O2 K2 -162.2(3) . . . 1_556 ?
O3 P1 O2 K2 34.6(6) . . . 7_566 ?
O3 P1 O2 K2 162.2(3) 7_565 . . 7_566 ?
O3 P1 O2 K1 -63.8(2) . . . 1_556 ?
O3 P1 O2 K1 63.8(2) 7_565 . . 1_556 ?
O3 Mg1 O7 P2 -177.3(10) . . . . ?
O4 Mo1 O5 K2 -134.46(10) . . . 6_656 ?
O4 Mo1 O5 K2 134.46(10) . . . 4 ?
O4 Mo1 O5 K1 0.000(0) . . . . ?
O2 P1 O1 Mo1 0.000(0) . . . 6_557 ?
O2 P1 O1 K2 123.48(15) . . . 7_565 ?
O2 P1 O1 K2 -123.48(15) . . . . ?
O2 P1 O3 K2 -115.8(3) . . . 7_565 ?
O2 P1 O3 Mg1 -5.1(7) . . . . ?
O2 P1 O3 K1 153.4(3) . . . . ?
O5 Mo1 O4 K1 180.000(1) . . . 1_556 ?
K1 Mo1 O4 K1 180.000(1) . . . 1_556 ?
K1 Mo1 O5 K2 -134.46(10) . . . 6_656 ?
K1 Mo1 O5 K2 134.46(10) . . . 4 ?
K1 P1 O1 Mo1 180.0 . . . 6_557 ?
K1 P1 O1 Mo1 0.000(1) 1_556 . . 6_557 ?
K1 P1 O1 K2 123.48(15) 1_556 . . 7_565 ?
K1 P1 O1 K2 56.52(15) . . . . ?
K1 P1 O1 K2 -56.52(15) . . . 7_565 ?
K1 P1 O1 K2 -123.48(15) 1_556 . . . ?
K1 P1 O3 K2 -163.71(12) 1_556 . . 7_565 ?
K1 P1 O3 K2 90.79(18) . . . 7_565 ?
K1 P1 O3 Mg1 -53.0(5) 1_556 . . . ?
K1 P1 O3 Mg1 -158.5(6) . . . . ?
K1 P1 O3 K1 105.50(14) 1_556 . . . ?
K1 P1 O2 K2 -98.4(4) 1_556 . . 1_556 ?
K1 P1 O2 K2 -98.4(4) . . . 1_556 ?
K1 P1 O2 K2 98.4(4) 1_556 . . 7_566 ?
K1 P1 O2 K2 98.4(4) . . . 7_566 ?
K1 P1 O2 K1 0.000(2) . . . 1_556 ?
K1 Mg1 O7 P2 -117.9(11) 1_556 . . . ?
K1 Mg1 O7 P2 156.7(11) . . . . ?
